data_7012550
loop_
_publ_author_name
'Roberts, Rachel L.'
'Puschmann, Horst'
'Howard, Judith A. K.'
'Yamamoto, John H.'
'Carty, Arthur J.'
'Low, Paul J.'

_publ_section_title
;
 Synthesis and structure of a series of tungsten(ii) and tungsten(vi)
 diynyl and diyndiyl complexes
;
_journal_issue 6
_journal_name_full 'Dalton Transactions'
_journal_page_first 1099
_journal_paper_doi 10.1039/b212074g
_journal_year 2003
_chemical_formula_moiety 'C24 H30 O4 W2'
_chemical_formula_sum 'C24 H30 O4 W2'
_chemical_formula_weight 750.18
_chemical_name_common
;
bis((1,2,3,4,5-pentamethyl cyclopentadienyl)(dioxo)tungsten)
buta-1,3-diyn-1,4-diyl
;
_chemical_name_systematic
; 
? 
;
_space_group_IT_number 61
_symmetry_cell_setting orthorhombic
_symmetry_space_group_name_Hall '-P 2ac 2ab'
_symmetry_space_group_name_H-M 'P b c a'
_atom_sites_solution_hydrogens geom
_atom_sites_solution_primary direct
_atom_sites_solution_secondary difmap
_audit_creation_method SHELXL-97
_cell_angle_alpha 90.00
_cell_angle_beta 90.00
_cell_angle_gamma 90.00
_cell_formula_units_Z 4
_cell_length_a 12.6091(5)
_cell_length_b 12.1041(4)
_cell_length_c 15.4689(6)
_cell_measurement_reflns_used 6342
_cell_measurement_temperature 273(2)
_cell_measurement_theta_max 29.993
_cell_measurement_theta_min 2.634
_cell_volume 2360.89(15)
_computing_cell_refinement 'SMART version 5.625 (Bruker, 2001)'
_computing_data_collection 'SMART version 5.625 (Bruker, 2001)'
_computing_data_reduction 'SAINT version 6.02A (Bruker, 2001)'
_computing_molecular_graphics 'SHELXTL version 6.12 (Bruker, 2001)'
_computing_publication_material 'SHELXTL version 6.12 (Bruker, 2001)'
_computing_structure_refinement 'SHELXL-97 (Sheldrick, 1997)'
_computing_structure_solution 'SHELXS-97 (Sheldrick, 1990)'
_diffrn_ambient_temperature 120(2)
_diffrn_detector_area_resol_mean 8
_diffrn_measured_fraction_theta_full 0.987
_diffrn_measured_fraction_theta_max 0.987
_diffrn_measurement_device_type 'Bruker SMART CCD 6K area detector'
_diffrn_measurement_method \w-scans
_diffrn_radiation_monochromator graphite
_diffrn_radiation_source 'fine-focus sealed tube'
_diffrn_radiation_type MoK\a
_diffrn_radiation_wavelength 0.71073
_diffrn_reflns_av_R_equivalents 0.0314
_diffrn_reflns_av_sigmaI/netI 0.0330
_diffrn_reflns_limit_h_max 17
_diffrn_reflns_limit_h_min -17
_diffrn_reflns_limit_k_max 16
_diffrn_reflns_limit_k_min -14
_diffrn_reflns_limit_l_max 21
_diffrn_reflns_limit_l_min -21
_diffrn_reflns_number 16192
_diffrn_reflns_theta_full 30.01
_diffrn_reflns_theta_max 30.01
_diffrn_reflns_theta_min 2.63
_exptl_absorpt_coefficient_mu 9.763
_exptl_absorpt_correction_T_max 1
_exptl_absorpt_correction_T_min 0.4462
_exptl_absorpt_correction_type multi-scan
_exptl_absorpt_process_details 'SADABS (G.M.Sheldrick, 1998)'
_exptl_crystal_colour light_yellow
_exptl_crystal_density_diffrn 2.111
_exptl_crystal_density_meas ?
_exptl_crystal_density_method 'not measured'
_exptl_crystal_description block
_exptl_crystal_F_000 1416
_exptl_crystal_size_max 0.3
_exptl_crystal_size_mid 0.1
_exptl_crystal_size_min 0.1
_refine_diff_density_max 1.732
_refine_diff_density_min -2.310
_refine_diff_density_rms 0.185
_refine_ls_extinction_method none
_refine_ls_goodness_of_fit_ref 1.105
_refine_ls_hydrogen_treatment mixed
_refine_ls_matrix_type full
_refine_ls_number_parameters 141
_refine_ls_number_reflns 3396
_refine_ls_number_restraints 0
_refine_ls_restrained_S_all 1.105
_refine_ls_R_factor_all 0.0320
_refine_ls_R_factor_gt 0.0249
_refine_ls_shift/su_max 0.003
_refine_ls_shift/su_mean 0.000
_refine_ls_structure_factor_coef Fsqd
_refine_ls_weighting_details 'calc w=1/[\s^2^(Fo^2^)+(0.0192P)^2^+5.9062P] where P=(Fo^2^+2Fc^2^)/3'
_refine_ls_weighting_scheme calc
_refine_ls_wR_factor_gt 0.0586
_refine_ls_wR_factor_ref 0.0624
_reflns_number_gt 2872
_reflns_number_total 3396
_reflns_threshold_expression >2sigma(I)
_cod_data_source_file b212074g.txt
_cod_data_source_block 02srv044Compound6
_cod_depositor_comments
;
The following automatic conversions were performed:

'_exptl_crystal_density_meas' value 'not measured'' was changed to
'?' - the value is perceived as not measured.

Automatic conversion script
Id: cif_fix_values 3008 2015-01-20 13:52:24Z robertas 
;
_cod_original_sg_symbol_H-M Pbca
_cod_database_code 7012550

loop_
_symmetry_equiv_pos_as_xyz
'x, y, z'
'-x+1/2, -y, z+1/2'
'-x, y+1/2, -z+1/2'
'x+1/2, -y+1/2, -z'
'-x, -y, -z'
'x-1/2, y, -z-1/2'
'x, -y-1/2, z-1/2'
'-x-1/2, y-1/2, z'

loop_
_atom_site_label
_atom_site_type_symbol
_atom_site_fract_x
_atom_site_fract_y
_atom_site_fract_z
_atom_site_U_iso_or_equiv
_atom_site_adp_type
_atom_site_occupancy
_atom_site_symmetry_multiplicity
_atom_site_calc_flag
_atom_site_refinement_flags
_atom_site_disorder_assembly
_atom_site_disorder_group
W1 W 0.115022(11) 0.760533(11) 0.148762(8) 0.01295(5) Uani 1 1 d . . .
O1 O 0.2480(2) 0.7647(2) 0.1205(2) 0.0263(6) Uani 1 1 d . . .
C1 C 0.0519(3) 0.8838(3) 0.0714(2) 0.0192(7) Uani 1 1 d . . .
C2 C 0.0184(3) 0.9578(3) 0.0256(2) 0.0193(7) Uani 1 1 d . . .
C01 C 0.1064(3) 0.5837(3) 0.0763(2) 0.0158(6) Uani 1 1 d . . .
C02 C 0.0222(3) 0.6442(3) 0.0412(2) 0.0159(6) Uani 1 1 d . . .
C03 C -0.0536(3) 0.6680(3) 0.1105(2) 0.0169(7) Uani 1 1 d . . .
C04 C -0.0135(3) 0.6213(3) 0.1875(2) 0.0161(6) Uani 1 1 d . . .
C05 C 0.0874(3) 0.5732(3) 0.1682(2) 0.0168(7) Uani 1 1 d . . .
C11 C 0.2000(3) 0.5390(3) 0.0291(3) 0.0263(8) Uani 1 1 d . . .
H11A H 0.1935 0.5557 -0.0314 0.039 Uiso 1 1 calc R . .
H11B H 0.2032 0.4603 0.0367 0.039 Uiso 1 1 calc R . .
H11C H 0.2636 0.5720 0.0514 0.039 Uiso 1 1 calc R . .
C12 C 0.0084(3) 0.6751(3) -0.0520(2) 0.0247(8) Uani 1 1 d . . .
H12A H 0.0692 0.7162 -0.0712 0.037 Uiso 1 1 calc R . .
H12B H -0.0541 0.7196 -0.0583 0.037 Uiso 1 1 calc R . .
H12C H 0.0014 0.6093 -0.0862 0.037 Uiso 1 1 calc R . .
C13 C -0.1575(3) 0.7272(3) 0.1006(3) 0.0258(8) Uani 1 1 d . . .
H13A H -0.2133 0.6741 0.0930 0.039 Uiso 1 1 calc R . .
H13B H -0.1545 0.7748 0.0511 0.039 Uiso 1 1 calc R . .
H13C H -0.1712 0.7704 0.1514 0.039 Uiso 1 1 calc R . .
C14 C -0.0643(3) 0.6212(3) 0.2743(2) 0.0255(8) Uani 1 1 d . . .
H14A H -0.1204 0.6748 0.2754 0.038 Uiso 1 1 calc R . .
H14B H -0.0124 0.6397 0.3174 0.038 Uiso 1 1 calc R . .
H14C H -0.0928 0.5492 0.2861 0.038 Uiso 1 1 calc R . .
C15 C 0.1526(3) 0.5047(3) 0.2300(3) 0.0269(8) Uani 1 1 d . . .
H15A H 0.1532 0.5393 0.2858 0.040 Uiso 1 1 calc R . .
H15B H 0.2238 0.4988 0.2087 0.040 Uiso 1 1 calc R . .
H15C H 0.1221 0.4322 0.2347 0.040 Uiso 1 1 calc R . .
O2 O 0.1021(3) 0.8150(3) 0.25115(18) 0.0321(7) Uani 1 1 d . . .

loop_
_atom_site_aniso_label
_atom_site_aniso_U_11
_atom_site_aniso_U_22
_atom_site_aniso_U_33
_atom_site_aniso_U_23
_atom_site_aniso_U_13
_atom_site_aniso_U_12
W1 0.01562(8) 0.00948(8) 0.01376(8) 0.00216(4) -0.00269(4) -0.00132(4)
O1 0.0173(13) 0.0192(14) 0.0422(16) 0.0081(12) -0.0029(12) -0.0043(10)
C1 0.0222(18) 0.0093(15) 0.0260(18) 0.0019(12) -0.0026(14) -0.0007(12)
C2 0.0201(17) 0.0120(16) 0.0258(18) -0.0003(13) -0.0039(14) -0.0030(13)
C01 0.0194(17) 0.0096(15) 0.0182(16) -0.0002(11) 0.0035(13) -0.0009(12)
C02 0.0209(17) 0.0085(14) 0.0183(15) 0.0024(11) 0.0009(13) -0.0032(12)
C03 0.0171(17) 0.0140(16) 0.0198(16) -0.0016(12) 0.0000(13) -0.0025(12)
C04 0.0203(16) 0.0123(16) 0.0157(15) 0.0002(12) 0.0017(13) -0.0027(12)
C05 0.0218(17) 0.0095(15) 0.0192(16) 0.0025(12) -0.0012(13) 0.0008(12)
C11 0.025(2) 0.0194(19) 0.034(2) -0.0034(15) 0.0100(16) 0.0018(15)
C12 0.036(2) 0.0223(19) 0.0156(16) 0.0023(14) -0.0033(15) -0.0076(16)
C13 0.0162(18) 0.024(2) 0.037(2) 0.0017(15) -0.0020(15) 0.0031(15)
C14 0.032(2) 0.024(2) 0.0205(17) 0.0011(14) 0.0084(15) -0.0054(16)
C15 0.030(2) 0.0176(18) 0.034(2) 0.0099(15) -0.0072(17) 0.0025(15)
O2 0.0543(19) 0.0242(15) 0.0178(13) -0.0016(11) -0.0026(12) -0.0101(13)

loop_
_atom_type_symbol
_atom_type_description
_atom_type_scat_dispersion_real
_atom_type_scat_dispersion_imag
_atom_type_scat_source
C C 0.0033 0.0016 'International Tables Vol C Tables 4.2.6.8 and 6.1.1.4'
H H 0.0000 0.0000 'International Tables Vol C Tables 4.2.6.8 and 6.1.1.4'
O O 0.0106 0.0060 'International Tables Vol C Tables 4.2.6.8 and 6.1.1.4'
W W -0.8490 6.8722 'International Tables Vol C Tables 4.2.6.8 and 6.1.1.4'

loop_
_geom_angle_atom_site_label_1
_geom_angle_atom_site_label_2
_geom_angle_atom_site_label_3
_geom_angle
_geom_angle_site_symmetry_1
_geom_angle_site_symmetry_3
_geom_angle_publ_flag
O2 W1 O1 108.17(16) . . yes
O2 W1 C1 102.67(15) . . yes
O1 W1 C1 101.85(14) . . yes
O2 W1 C05 103.95(13) . . ?
O1 W1 C05 101.94(13) . . ?
C1 W1 C05 136.29(13) . . ?
O2 W1 C04 88.58(13) . . ?
O1 W1 C04 137.07(12) . . ?
C1 W1 C04 112.86(13) . . ?
C05 W1 C04 35.14(12) . . ?
O2 W1 C01 139.47(13) . . ?
O1 W1 C01 87.30(13) . . ?
C1 W1 C01 110.62(13) . . ?
C05 W1 C01 35.52(11) . . ?
C04 W1 C01 57.77(11) . . ?
O2 W1 C03 108.14(13) . . ?
O1 W1 C03 141.64(13) . . ?
C1 W1 C03 81.81(13) . . ?
C05 W1 C03 57.20(12) . . ?
C04 W1 C03 33.57(11) . . ?
C01 W1 C03 56.63(12) . . ?
O2 W1 C02 142.28(13) . . ?
O1 W1 C02 107.75(13) . . ?
C1 W1 C02 80.75(12) . . ?
C05 W1 C02 57.22(11) . . ?
C04 W1 C02 56.79(11) . . ?
C01 W1 C02 33.22(11) . . ?
C03 W1 C02 34.44(11) . . ?
C2 C1 W1 177.6(3) . . yes
C1 C2 C2 179.3(5) . 5_575 yes
C02 C01 C05 107.6(3) . . ?
C02 C01 C11 126.9(3) . . ?
C05 C01 C11 125.5(3) . . ?
C02 C01 W1 75.6(2) . . ?
C05 C01 W1 68.28(19) . . ?
C11 C01 W1 120.9(2) . . ?
C01 C02 C03 108.2(3) . . ?
C01 C02 C12 126.3(3) . . ?
C03 C02 C12 125.4(3) . . ?
C01 C02 W1 71.2(2) . . ?
C03 C02 W1 72.78(19) . . ?
C12 C02 W1 124.0(2) . . ?
C04 C03 C02 107.8(3) . . ?
C04 C03 C13 126.1(3) . . ?
C02 C03 C13 126.0(3) . . ?
C04 C03 W1 70.9(2) . . ?
C02 C03 W1 72.78(19) . . ?
C13 C03 W1 124.0(3) . . ?
C03 C04 C05 107.8(3) . . ?
C03 C04 C14 127.4(3) . . ?
C05 C04 C14 124.9(3) . . ?
C03 C04 W1 75.6(2) . . ?
C05 C04 W1 68.60(19) . . ?
C14 C04 W1 120.9(2) . . ?
C04 C05 C01 108.5(3) . . ?
C04 C05 C15 125.1(3) . . ?
C01 C05 C15 125.5(3) . . ?
C04 C05 W1 76.3(2) . . ?
C01 C05 W1 76.2(2) . . ?
C15 C05 W1 122.7(3) . . ?

loop_
_geom_bond_atom_site_label_1
_geom_bond_atom_site_label_2
_geom_bond_distance
_geom_bond_site_symmetry_2
_geom_bond_publ_flag
W1 O2 1.723(3) . yes
W1 O1 1.733(3) . yes
W1 C1 2.072(4) . yes
W1 C05 2.313(3) . ?
W1 C04 2.414(3) . ?
W1 C01 2.418(3) . ?
W1 C03 2.475(4) . ?
W1 C02 2.474(3) . ?
C1 C2 1.217(5) . yes
C2 C2 1.375(7) 5_575 yes
C01 C02 1.399(5) . ?
C01 C05 1.447(5) . ?
C01 C11 1.491(5) . ?
C02 C03 1.465(5) . ?
C02 C12 1.499(5) . ?
C03 C04 1.413(5) . ?
C03 C13 1.501(5) . ?
C04 C05 1.430(5) . ?
C04 C14 1.487(5) . ?
C05 C15 1.509(5) . ?
